data_1540882
loop_
_publ_author_name
'Saeki, Masanobu'
'Onoda, Mitsuko'

_publ_section_title
;
 Preparation and crystal structure of a new barium niobium sulfide,
 Ba~9~Nb~4~S~21~
;
_journal_issue 10
_journal_name_full 'Bulletin of the Chemical Society of Japan'
_journal_page_first 2923
_journal_page_last 2925
_journal_paper_doi 10.1246/bcsj.64.2923
_journal_volume 64
_journal_year 1991
_chemical_formula_sum 'Ba9 Nb4 S21'
_space_group_IT_number 194
_symmetry_space_group_name_Hall '-P 6c 2c'
_symmetry_space_group_name_H-M 'P 63/m m c'
_cell_angle_alpha 90
_cell_angle_beta 90
_cell_angle_gamma 120
_cell_formula_units_Z 1
_cell_length_a 6.9743
_cell_length_b 6.9743
_cell_length_c 21.599
_cell_volume 909.841
_citation_journal_id_ASTM BCSJA8
_cod_data_source_file Saeki_BCSJA8_1991_1524.cif
_cod_data_source_block Ba9Nb4S21
_cod_original_cell_volume 909.8411
_cod_database_code 1540882

loop_
_symmetry_equiv_pos_as_xyz
x,y,z
x-y,x,z+1/2
-y,x-y,z
-x,-y,z+1/2
-x+y,-x,z
y,-x+y,z+1/2
-y,-x,-z+1/2
x-y,-y,-z
x,x-y,-z+1/2
y,x,-z
-x+y,y,-z+1/2
-x,-x+y,-z
-x,-y,-z
-x+y,-x,-z-1/2
y,-x+y,-z
x,y,-z-1/2
x-y,x,-z
-y,x-y,-z-1/2
y,x,z-1/2
-x+y,y,z
-x,-x+y,z-1/2
-y,-x,z
x-y,-y,z-1/2
x,x-y,z

loop_
_atom_site_label
_atom_site_type_symbol
_atom_site_fract_x
_atom_site_fract_y
_atom_site_fract_z
_atom_site_occupancy
_atom_site_U_iso_or_equiv
S2 S-2 0.159 0.318 0.25 1 0.0
Ba2 Ba+2 0.3333 0.6667 0.75 1 0.0
Ba1 Ba+2 0 0 0.1363 1 0.0
Ba3 Ba+2 0.367 0.734 -0.007 0.25 0.0
S3 S-2 0.078 0.156 0.002 0.25 0.0
Nb1 Nb+5 0.3333 0.6667 0.1686 1 0.0
S1 S-2 0.494 0.988 0.12 1 0.0
